data_7702558
loop_
_publ_author_name
'Xu, Zhiqiang'
'Thompson, Laurence K.'
'Black, Daniel A.'
'Ralph, Corbin'
'Miller, David O.'
'Leech, Michael A.'
'Howard, Judith A. K.'

_publ_section_title
;
 N--N Bridged dinuclear complexes with Mn(ii), Ni(ii), Cu(ii), Zn(ii) and
 Cd(ii); examples with antiferromagnetic and ferromagnetic coupling
;
_journal_issue 13
_journal_name_full 'Journal of the Chemical Society, Dalton Transactions'
_journal_page_first 2042
_journal_paper_doi 10.1039/b101445p
_journal_year 2001
_chemical_formula_sum 'C30 H41.5 Cl4 N24 Ni2 O21.75'
_chemical_formula_weight 1345.59
_space_group_IT_number 14
_space_group_name_Hall '-P 2ybc'
_space_group_name_H-M_alt 'P 1 21/c 1'
_atom_sites_solution_hydrogens geom
_atom_sites_solution_primary direct
_atom_sites_solution_secondary difmap
_audit_creation_method SHELXL-97
_cell_angle_alpha 90.00
_cell_angle_beta 90.3430(10)
_cell_angle_gamma 90.00
_cell_formula_units_Z 4
_cell_length_a 17.6681(11)
_cell_length_b 13.3204(8)
_cell_length_c 22.0456(13)
_cell_measurement_temperature 193(2)
_cell_volume 5188.3(5)
_computing_structure_refinement 'SHELXL-97 (Sheldrick, 1997)'
_computing_structure_solution 'SHELXS-97 (Sheldrick, 1990)'
_diffrn_ambient_temperature 193(2)
_diffrn_measured_fraction_theta_full 0.998
_diffrn_measured_fraction_theta_max 0.998
_diffrn_radiation_monochromator graphite
_diffrn_radiation_source 'fine-focus sealed tube'
_diffrn_radiation_type MoK\a
_diffrn_radiation_wavelength 0.71073
_diffrn_reflns_av_R_equivalents 0.0314
_diffrn_reflns_av_sigmaI/netI 0.0336
_diffrn_reflns_limit_h_max 22
_diffrn_reflns_limit_h_min -21
_diffrn_reflns_limit_k_max 16
_diffrn_reflns_limit_k_min -13
_diffrn_reflns_limit_l_max 27
_diffrn_reflns_limit_l_min -22
_diffrn_reflns_number 27406
_diffrn_reflns_theta_full 26.40
_diffrn_reflns_theta_max 26.40
_diffrn_reflns_theta_min 1.15
_exptl_absorpt_coefficient_mu 1.033
_exptl_absorpt_correction_T_max 0.7822
_exptl_absorpt_correction_T_min 0.6261
_exptl_absorpt_correction_type SADABS
_exptl_crystal_colour red
_exptl_crystal_density_diffrn 1.723
_exptl_crystal_density_method 'not measured'
_exptl_crystal_description prism
_exptl_crystal_F_000 2750
_exptl_crystal_size_max 0.50
_exptl_crystal_size_mid 0.30
_exptl_crystal_size_min 0.25
_refine_diff_density_max 0.785
_refine_diff_density_min -0.959
_refine_diff_density_rms 0.082
_refine_ls_extinction_method none
_refine_ls_goodness_of_fit_ref 1.027
_refine_ls_hydrogen_treatment mixed
_refine_ls_matrix_type full
_refine_ls_number_parameters 766
_refine_ls_number_reflns 10621
_refine_ls_number_restraints 0
_refine_ls_restrained_S_all 1.027
_refine_ls_R_factor_all 0.0535
_refine_ls_R_factor_gt 0.0415
_refine_ls_shift/su_max 0.002
_refine_ls_shift/su_mean 0.000
_refine_ls_structure_factor_coef Fsqd
_refine_ls_weighting_details 'calc w=1/[\s^2^(Fo^2^)+(0.0629P)^2^+7.5709P] where P=(Fo^2^+2Fc^2^)/3'
_refine_ls_weighting_scheme calc
_refine_ls_wR_factor_gt 0.1138
_refine_ls_wR_factor_ref 0.1216
_reflns_number_gt 8668
_reflns_number_total 10621
_reflns_threshold_expression >2sigma(I)
_cod_data_source_file b101445p.txt
_cod_data_source_block shelxl(3)
_cod_original_formula_sum 'C30 H41.50 Cl4 N24 Ni2 O21.75'
_cod_database_code 7702558

loop_
_symmetry_equiv_pos_as_xyz
'x, y, z'
'-x, y+1/2, -z+1/2'
'-x, -y, -z'
'x, -y-1/2, z-1/2'

loop_
_atom_site_label
_atom_site_type_symbol
_atom_site_fract_x
_atom_site_fract_y
_atom_site_fract_z
_atom_site_U_iso_or_equiv
_atom_site_adp_type
_atom_site_occupancy
_atom_site_symmetry_multiplicity
_atom_site_calc_flag
_atom_site_refinement_flags
Ni1 Ni 0.132314(18) 0.22499(3) 0.139567(15) 0.01837(9) Uani 1 1 d .
Ni2 Ni 0.312719(19) 0.37132(3) 0.146875(16) 0.01950(10) Uani 1 1 d .
Cl1A Cl 0.59215(11) 0.31105(13) 0.29456(11) 0.0604(5) Uani 0.75 1 d P
Cl1B Cl 0.5731(3) 0.3006(4) 0.3286(3) 0.0585(14) Uani 0.25 1 d P
Cl2 Cl 0.39294(5) 0.08495(8) 0.43164(4) 0.0452(2) Uani 1 1 d .
Cl3 Cl 0.10282(5) -0.00400(7) 0.33715(4) 0.03885(19) Uani 1 1 d .
Cl4 Cl 0.12942(4) 0.05887(6) -0.06494(3) 0.03344(18) Uani 1 1 d .
O1 O 0.5194(3) 0.3175(3) 0.2759(2) 0.1077(16) Uani 1 1 d .
O2 O 0.6189(3) 0.2164(3) 0.3093(3) 0.1203(18) Uani 1 1 d .
O3 O 0.5994(2) 0.3743(3) 0.3519(2) 0.0921(13) Uani 1 1 d .
O4B O 0.5235(10) 0.2445(13) 0.3628(8) 0.104(6) Uani 0.25 1 d P
O4A O 0.6376(5) 0.3546(6) 0.2493(3) 0.142(3) Uani 0.75 1 d P
O5 O 0.3563(2) 0.1779(3) 0.41949(17) 0.0807(11) Uani 1 1 d .
O6 O 0.42983(18) 0.0446(3) 0.37947(14) 0.0675(9) Uani 1 1 d .
O7 O 0.33435(17) 0.0164(3) 0.45095(16) 0.0715(9) Uani 1 1 d .
O8 O 0.44643(16) 0.0959(3) 0.48014(13) 0.0587(8) Uani 1 1 d .
O9 O 0.11028(19) 0.1041(2) 0.33797(17) 0.0691(9) Uani 1 1 d .
O10 O 0.1287(3) -0.0362(3) 0.39549(18) 0.0967(14) Uani 1 1 d .
O11 O 0.1458(3) -0.0431(4) 0.2911(2) 0.1197(18) Uani 1 1 d .
O12 O 0.02557(16) -0.0297(3) 0.32970(18) 0.0703(9) Uani 1 1 d .
O13 O 0.18240(14) 0.0120(2) -0.02386(12) 0.0478(6) Uani 1 1 d .
O14 O 0.1647(2) 0.1409(3) -0.09447(15) 0.0704(9) Uani 1 1 d .
O15 O 0.06595(15) 0.0935(2) -0.03084(12) 0.0514(7) Uani 1 1 d .
O16 O 0.10368(14) -0.0129(2) -0.10948(11) 0.0427(6) Uani 1 1 d .
O17 O 0.2541(2) -0.1830(3) -0.05662(16) 0.0713(9) Uani 1 1 d .
O18 O 0.3927(3) -0.0165(5) -0.0200(4) 0.142(2) Uani 1 1 d .
O19 O 0.1811(2) -0.2601(3) 0.33526(18) 0.0777(10) Uani 1 1 d .
O20 O 0.43681(16) 0.1366(2) 0.26222(13) 0.0576(8) Uani 1 1 d .
O21 O 0.76293(17) 0.1291(2) 0.25876(14) 0.0572(8) Uani 1 1 d .
O22 O 0.6074(6) 0.4449(7) 0.4768(4) 0.088(3) Uani 0.50 1 d P
O24 O 0.5209(13) 0.412(2) 0.4320(11) 0.148(9) Uani 0.25 1 d P
N1 N 0.05769(13) 0.22670(18) 0.21333(10) 0.0223(5) Uani 1 1 d .
N2 N -0.03700(17) 0.2590(2) 0.31260(14) 0.0420(7) Uani 1 1 d .
N3 N 0.14654(15) 0.4556(2) 0.26535(12) 0.0314(6) Uani 1 1 d .
N4 N 0.14432(12) 0.36984(17) 0.17290(10) 0.0189(5) Uani 1 1 d .
N5 N 0.20581(12) 0.43052(17) 0.15481(10) 0.0194(5) Uani 1 1 d .
N6 N 0.11872(13) 0.53804(19) 0.10763(12) 0.0277(5) Uani 1 1 d .
N7 N 0.31337(16) 0.6948(2) 0.04210(14) 0.0392(7) Uani 1 1 d .
N8 N 0.32240(13) 0.51018(17) 0.10188(11) 0.0218(5) Uani 1 1 d .
N9 N 0.04930(13) 0.26188(17) 0.07528(10) 0.0205(5) Uani 1 1 d .
N10 N -0.04667(14) 0.3230(2) -0.01837(12) 0.0282(5) Uani 1 1 d .
N11 N 0.19145(14) 0.3785(2) -0.01734(12) 0.0326(6) Uani 1 1 d .
N12 N 0.19713(12) 0.26542(17) 0.06439(10) 0.0205(5) Uani 1 1 d .
N13 N 0.27528(13) 0.28860(18) 0.07175(11) 0.0213(5) Uani 1 1 d .
N14 N 0.30393(15) 0.1362(2) 0.02402(14) 0.0359(6) Uani 1 1 d .
N15 N 0.53449(16) 0.2050(2) 0.06350(16) 0.0446(7) Uani 1 1 d .
N16 N 0.41308(13) 0.30656(18) 0.11589(11) 0.0246(5) Uani 1 1 d .
N17 N 0.13528(13) 0.06967(17) 0.12466(10) 0.0215(5) Uani 1 1 d .
N18 N 0.16442(16) -0.1330(2) 0.10092(14) 0.0366(6) Uani 1 1 d .
N19 N 0.32689(16) 0.0651(2) 0.18172(16) 0.0436(8) Uani 1 1 d .
N20 N 0.22846(13) 0.18183(17) 0.18583(11) 0.0223(5) Uani 1 1 d .
N21 N 0.28199(13) 0.25486(17) 0.20489(11) 0.0214(5) Uani 1 1 d .
N22 N 0.24714(19) 0.2234(2) 0.30498(13) 0.0441(8) Uani 1 1 d .
N23 N 0.39460(19) 0.4671(3) 0.35105(14) 0.0476(8) Uani 1 1 d .
N24 N 0.35500(13) 0.41881(18) 0.23197(11) 0.0254(5) Uani 1 1 d .
C1 C 0.00282(17) 0.1622(2) 0.22764(14) 0.0286(6) Uani 1 1 d .
C2 C -0.04482(19) 0.1799(3) 0.27641(16) 0.0364(7) Uani 1 1 d .
C3 C 0.01822(19) 0.3232(3) 0.29807(15) 0.0351(7) Uani 1 1 d .
C4 C 0.06466(16) 0.3095(2) 0.24875(13) 0.0230(6) Uani 1 1 d .
C5 C 0.12256(15) 0.3831(2) 0.22878(13) 0.0217(6) Uani 1 1 d .
C6 C 0.18891(15) 0.5067(2) 0.12075(12) 0.0200(5) Uani 1 1 d .
C7 C 0.25587(16) 0.5596(2) 0.09519(12) 0.0218(6) Uani 1 1 d .
C8 C 0.25212(17) 0.6513(2) 0.06635(15) 0.0319(7) Uani 1 1 d .
C9 C 0.37802(19) 0.6462(3) 0.04897(17) 0.0371(8) Uani 1 1 d .
C10 C 0.38346(16) 0.5544(2) 0.07876(14) 0.0283(6) Uani 1 1 d .
C11 C -0.02531(16) 0.2495(2) 0.07870(13) 0.0252(6) Uani 1 1 d .
C12 C -0.07317(16) 0.2807(2) 0.03166(14) 0.0281(6) Uani 1 1 d .
C13 C 0.02882(17) 0.3341(2) -0.02218(14) 0.0277(6) Uani 1 1 d .
C14 C 0.07705(15) 0.3044(2) 0.02443(12) 0.0207(5) Uani 1 1 d .
C15 C 0.16087(15) 0.3170(2) 0.02302(12) 0.0217(6) Uani 1 1 d .
C16 C 0.32210(16) 0.2186(2) 0.05449(13) 0.0244(6) Uani 1 1 d .
C17 C 0.40228(16) 0.2368(2) 0.07275(14) 0.0268(6) Uani 1 1 d .
C18 C 0.46292(18) 0.1865(3) 0.04700(17) 0.0384(8) Uani 1 1 d .
C19 C 0.54452(18) 0.2751(3) 0.10570(18) 0.0417(8) Uani 1 1 d .
C20 C 0.48466(17) 0.3260(3) 0.13226(15) 0.0325(7) Uani 1 1 d .
C21 C 0.08426(16) 0.0111(2) 0.09783(13) 0.0245(6) Uani 1 1 d .
C22 C 0.09963(18) -0.0902(2) 0.08658(15) 0.0313(7) Uani 1 1 d .
C23 C 0.21514(19) -0.0742(2) 0.12926(17) 0.0364(8) Uani 1 1 d .
C24 C 0.20099(16) 0.0258(2) 0.14165(14) 0.0266(6) Uani 1 1 d .
C25 C 0.25613(16) 0.0946(2) 0.17241(14) 0.0264(6) Uani 1 1 d .
C26 C 0.28411(17) 0.2738(2) 0.26255(13) 0.0259(6) Uani 1 1 d .
C27 C 0.33194(17) 0.3620(2) 0.27918(14) 0.0271(6) Uani 1 1 d .
C28 C 0.3517(2) 0.3866(3) 0.33827(15) 0.0389(8) Uani 1 1 d .
C29 C 0.4181(2) 0.5209(3) 0.30413(17) 0.0440(9) Uani 1 1 d .
C30 C 0.39860(19) 0.4976(2) 0.24462(15) 0.0334(7) Uani 1 1 d .
H1 H -0.0044 0.1037 0.2041 0.034 Uiso 1 1 d .
H2 H -0.0845 0.1346 0.2842 0.044 Uiso 1 1 d .
H3 H 0.0251 0.3812 0.3228 0.043 Uiso 1 1 d .
H4 H 0.2047 0.6839 0.0630 0.038 Uiso 1 1 d .
H5 H 0.4228 0.6753 0.0330 0.045 Uiso 1 1 d .
H6 H 0.4311 0.5225 0.0824 0.034 Uiso 1 1 d .
H7 H -0.0466 0.2187 0.1137 0.030 Uiso 1 1 d .
H8 H -0.1265 0.2722 0.0358 0.034 Uiso 1 1 d .
H9 H 0.0497 0.3640 -0.0576 0.033 Uiso 1 1 d .
H10 H 0.4527 0.1363 0.0175 0.046 Uiso 1 1 d .
H11 H 0.5945 0.2917 0.1183 0.050 Uiso 1 1 d .
H12 H 0.4945 0.3751 0.1629 0.040 Uiso 1 1 d .
H13 H 0.0370 0.0387 0.0860 0.030 Uiso 1 1 d .
H14 H 0.0614 -0.1301 0.0681 0.037 Uiso 1 1 d .
H15 H 0.2619 -0.1029 0.1407 0.043 Uiso 1 1 d .
H16 H 0.3337 0.3464 0.3706 0.047 Uiso 1 1 d .
H17 H 0.4501 0.5762 0.3120 0.053 Uiso 1 1 d .
H18 H 0.4171 0.5385 0.2129 0.041 Uiso 1 1 d .
H19 H 0.1323 0.4532 0.2990 0.076 Uiso 1 1 d .
H20 H 0.1802 0.4954 0.2534 0.076 Uiso 1 1 d .
H21 H 0.0844 0.5051 0.1222 0.076 Uiso 1 1 d .
H22 H 0.1107 0.5833 0.0843 0.076 Uiso 1 1 d .
H23 H 0.2363 0.3845 -0.0206 0.076 Uiso 1 1 d .
H24 H 0.1624 0.4243 -0.0422 0.076 Uiso 1 1 d .
H25 H 0.2531 0.1259 0.0039 0.076 Uiso 1 1 d .
H26 H 0.3255 0.0954 0.0165 0.076 Uiso 1 1 d .
H27 H 0.3370 0.0129 0.1701 0.076 Uiso 1 1 d .
H28 H 0.3485 0.0976 0.1988 0.076 Uiso 1 1 d .
H29 H 0.2146 0.1804 0.2938 0.076 Uiso 1 1 d .
H30 H 0.2535 0.2390 0.3317 0.076 Uiso 1 1 d .
H31 H 0.2864 -0.1348 -0.0370 0.076 Uiso 1 1 d .
H32 H 0.2775 -0.2086 -0.0929 0.076 Uiso 1 1 d .
H33 H 0.3619 -0.0714 -0.0354 0.076 Uiso 1 1 d .
H34 H 0.4437 -0.0303 -0.0297 0.076 Uiso 1 1 d .
H35 H 0.2340 -0.2549 0.3456 0.076 Uiso 1 1 d .
H36 H 0.1668 -0.3294 0.3405 0.076 Uiso 1 1 d .
H37 H 0.4567 0.1973 0.2655 0.076 Uiso 1 1 d .
H38 H 0.4238 0.1121 0.3080 0.076 Uiso 1 1 d .
H39 H 0.7166 0.1637 0.2745 0.076 Uiso 1 1 d .
H40 H 0.7620 0.1092 0.2168 0.076 Uiso 1 1 d .
H41 H 0.5808 0.5053 0.4662 0.076 Uiso 0.50 1 d P
H42 H 0.6582 0.4656 0.4895 0.076 Uiso 0.50 1 d P
H43 H 0.5676 0.4179 0.4119 0.076 Uiso 0.25 1 d P
H44 H 0.5068 0.3373 0.4260 0.076 Uiso 0.25 1 d P

loop_
_atom_site_aniso_label
_atom_site_aniso_U_11
_atom_site_aniso_U_22
_atom_site_aniso_U_33
_atom_site_aniso_U_23
_atom_site_aniso_U_13
_atom_site_aniso_U_12
Ni1 0.01713(17) 0.01784(18) 0.02013(18) 0.00034(13) -0.00043(12) 0.00029(13)
Ni2 0.01686(17) 0.01734(18) 0.02429(19) 0.00120(13) -0.00150(13) 0.00067(13)
Cl1A 0.0522(10) 0.0347(8) 0.0941(14) 0.0015(9) -0.0199(10) -0.0101(7)
Cl1B 0.045(3) 0.040(2) 0.091(4) 0.010(3) -0.022(3) -0.0142(19)
Cl2 0.0362(4) 0.0571(6) 0.0422(5) 0.0021(4) 0.0038(3) 0.0152(4)
Cl3 0.0305(4) 0.0432(5) 0.0429(5) 0.0004(4) 0.0011(3) -0.0027(3)
Cl4 0.0335(4) 0.0369(4) 0.0298(4) -0.0001(3) -0.0041(3) -0.0050(3)
O1 0.106(3) 0.086(3) 0.131(4) 0.000(3) -0.064(3) 0.014(2)
O2 0.120(4) 0.081(3) 0.160(5) 0.027(3) 0.013(3) 0.046(3)
O3 0.095(3) 0.073(3) 0.108(3) 0.011(2) -0.028(2) -0.037(2)
O4B 0.103(12) 0.090(11) 0.120(14) 0.040(10) -0.040(10) -0.069(10)
O4A 0.190(8) 0.124(6) 0.112(5) -0.007(4) 0.044(5) -0.072(6)
O5 0.103(3) 0.066(2) 0.073(2) 0.0079(18) -0.008(2) 0.041(2)
O6 0.064(2) 0.088(2) 0.0512(18) -0.0074(16) 0.0114(15) 0.0195(17)
O7 0.0459(17) 0.088(3) 0.081(2) 0.0105(19) 0.0014(16) -0.0086(16)
O8 0.0431(15) 0.078(2) 0.0556(17) 0.0036(15) -0.0052(13) -0.0005(14)
O9 0.068(2) 0.0443(17) 0.095(3) 0.0071(17) -0.0095(18) -0.0199(15)
O10 0.141(4) 0.070(2) 0.079(3) 0.027(2) -0.047(3) -0.032(2)
O11 0.094(3) 0.161(5) 0.105(3) -0.054(3) 0.047(3) 0.002(3)
O12 0.0375(15) 0.061(2) 0.112(3) -0.0157(19) 0.0031(16) -0.0149(14)
O13 0.0399(14) 0.0565(17) 0.0469(15) 0.0011(13) -0.0133(11) 0.0045(12)
O14 0.086(2) 0.062(2) 0.063(2) 0.0187(16) -0.0035(17) -0.0333(18)
O15 0.0470(15) 0.0629(18) 0.0441(15) -0.0126(13) -0.0030(12) 0.0120(13)
O16 0.0438(14) 0.0507(15) 0.0337(13) -0.0095(11) -0.0020(10) -0.0093(12)
O17 0.084(2) 0.0550(19) 0.075(2) 0.0081(17) -0.0190(18) 0.0031(17)
O18 0.116(4) 0.124(5) 0.186(7) -0.071(5) -0.014(5) 0.039(4)
O19 0.076(2) 0.074(2) 0.084(2) -0.0129(19) 0.0161(19) 0.0065(19)
O20 0.0446(16) 0.074(2) 0.0535(17) -0.0022(15) -0.0153(13) -0.0041(14)
O21 0.0589(18) 0.0455(17) 0.0673(19) 0.0161(14) 0.0150(14) 0.0161(13)
O22 0.124(7) 0.073(5) 0.067(5) -0.008(4) 0.005(5) -0.021(5)
O24 0.122(18) 0.20(3) 0.120(17) -0.038(18) -0.020(14) -0.004(17)
N1 0.0235(12) 0.0219(12) 0.0215(11) 0.0028(9) -0.0006(9) -0.0007(9)
N2 0.0431(17) 0.0435(18) 0.0397(16) -0.0044(13) 0.0176(13) -0.0103(14)
N3 0.0386(15) 0.0280(14) 0.0278(13) -0.0066(11) 0.0069(11) -0.0072(11)
N4 0.0174(11) 0.0176(11) 0.0217(11) 0.0027(9) 0.0016(8) 0.0001(8)
N5 0.0182(11) 0.0169(11) 0.0233(11) 0.0005(9) 0.0024(9) -0.0009(9)
N6 0.0203(12) 0.0271(13) 0.0357(14) 0.0099(11) 0.0023(10) 0.0052(10)
N7 0.0355(15) 0.0287(15) 0.0535(18) 0.0157(13) 0.0027(13) -0.0030(12)
N8 0.0211(11) 0.0202(12) 0.0243(12) 0.0005(9) 0.0010(9) -0.0008(9)
N9 0.0194(11) 0.0195(12) 0.0226(12) -0.0023(9) 0.0003(9) 0.0005(9)
N10 0.0230(12) 0.0304(14) 0.0312(13) 0.0027(11) -0.0046(10) 0.0011(10)
N11 0.0208(12) 0.0427(16) 0.0344(14) 0.0137(12) 0.0007(10) -0.0011(11)
N12 0.0147(11) 0.0233(12) 0.0236(12) -0.0024(9) -0.0011(9) 0.0000(9)
N13 0.0159(11) 0.0232(12) 0.0247(12) -0.0006(9) 0.0002(9) 0.0002(9)
N14 0.0268(13) 0.0312(15) 0.0498(17) -0.0170(13) -0.0016(12) 0.0056(11)
N15 0.0224(14) 0.0457(18) 0.066(2) -0.0021(16) 0.0040(13) 0.0070(12)
N16 0.0184(11) 0.0238(12) 0.0316(13) 0.0048(10) -0.0017(9) 0.0012(9)
N17 0.0230(12) 0.0182(12) 0.0233(12) 0.0005(9) 0.0006(9) -0.0015(9)
N18 0.0335(15) 0.0220(13) 0.0543(18) -0.0082(12) -0.0010(13) -0.0022(11)
N19 0.0294(14) 0.0232(14) 0.078(2) -0.0126(14) -0.0221(14) 0.0082(11)
N20 0.0227(12) 0.0168(11) 0.0273(12) 0.0017(9) -0.0054(9) -0.0018(9)
N21 0.0194(11) 0.0174(11) 0.0272(12) 0.0016(9) -0.0055(9) -0.0010(9)
N22 0.059(2) 0.0472(18) 0.0264(14) 0.0026(13) -0.0024(13) -0.0260(15)
N23 0.057(2) 0.0465(19) 0.0389(17) -0.0057(14) -0.0118(14) -0.0162(15)
N24 0.0240(12) 0.0226(12) 0.0297(13) 0.0002(10) -0.0036(10) -0.0012(10)
C1 0.0305(16) 0.0277(16) 0.0276(15) 0.0038(12) 0.0007(12) -0.0049(12)
C2 0.0323(17) 0.0404(19) 0.0365(18) 0.0046(15) 0.0072(13) -0.0101(14)
C3 0.0350(17) 0.0335(18) 0.0370(18) -0.0066(14) 0.0114(14) -0.0076(14)
C4 0.0228(14) 0.0224(14) 0.0239(14) 0.0003(11) 0.0012(11) 0.0009(11)
C5 0.0203(13) 0.0194(13) 0.0254(14) 0.0013(11) 0.0005(10) 0.0027(10)
C6 0.0194(13) 0.0189(13) 0.0216(13) -0.0011(10) 0.0012(10) 0.0017(10)
C7 0.0234(14) 0.0194(13) 0.0227(13) -0.0005(11) 0.0015(10) 0.0005(11)
C8 0.0260(15) 0.0255(16) 0.0442(19) 0.0085(13) -0.0005(13) 0.0017(12)
C9 0.0308(17) 0.0318(18) 0.049(2) 0.0106(15) 0.0068(14) -0.0059(13)
C10 0.0219(14) 0.0279(16) 0.0352(16) 0.0008(13) 0.0017(12) -0.0014(12)
C11 0.0207(14) 0.0275(15) 0.0276(15) 0.0015(12) 0.0011(11) -0.0002(11)
C12 0.0188(13) 0.0329(17) 0.0326(16) -0.0013(13) -0.0023(11) 0.0000(12)
C13 0.0248(14) 0.0312(16) 0.0270(15) 0.0046(12) -0.0016(11) 0.0004(12)
C14 0.0198(13) 0.0193(13) 0.0231(13) -0.0014(11) 0.0016(10) 0.0020(10)
C15 0.0200(13) 0.0233(14) 0.0219(13) -0.0031(11) 0.0015(10) 0.0012(11)
C16 0.0197(13) 0.0262(15) 0.0273(14) -0.0009(12) 0.0016(11) 0.0014(11)
C17 0.0201(14) 0.0253(15) 0.0351(16) 0.0027(12) 0.0006(12) 0.0021(11)
C18 0.0235(15) 0.0366(19) 0.055(2) -0.0054(16) 0.0046(14) 0.0064(13)
C19 0.0176(15) 0.049(2) 0.058(2) 0.0073(18) -0.0041(14) 0.0018(14)
C20 0.0216(14) 0.0336(17) 0.0422(18) 0.0058(14) -0.0049(12) -0.0006(12)
C21 0.0232(14) 0.0266(15) 0.0237(14) -0.0015(11) 0.0014(11) -0.0031(11)
C22 0.0309(16) 0.0275(16) 0.0356(17) -0.0067(13) 0.0020(13) -0.0059(13)
C23 0.0300(16) 0.0225(16) 0.057(2) -0.0032(14) -0.0055(14) 0.0027(13)
C24 0.0256(14) 0.0205(14) 0.0337(16) 0.0004(12) -0.0051(12) -0.0008(11)
C25 0.0259(14) 0.0200(14) 0.0333(16) 0.0044(12) -0.0063(12) -0.0009(11)
C26 0.0268(14) 0.0231(15) 0.0277(15) 0.0029(12) -0.0053(11) -0.0014(11)
C27 0.0270(15) 0.0251(15) 0.0292(15) 0.0006(12) -0.0045(12) -0.0022(12)
C28 0.048(2) 0.0366(19) 0.0317(17) -0.0007(14) -0.0070(14) -0.0108(15)
C29 0.051(2) 0.0369(19) 0.044(2) -0.0055(16) -0.0092(16) -0.0153(16)
C30 0.0345(17) 0.0258(16) 0.0396(18) 0.0005(13) -0.0048(13) -0.0080(13)

loop_
_atom_type_symbol
_atom_type_description
_atom_type_scat_dispersion_real
_atom_type_scat_dispersion_imag
_atom_type_scat_source
C C 0.0033 0.0016 'International Tables Vol C Tables 4.2.6.8 and 6.1.1.4'
H H 0.0000 0.0000 'International Tables Vol C Tables 4.2.6.8 and 6.1.1.4'
O O 0.0106 0.0060 'International Tables Vol C Tables 4.2.6.8 and 6.1.1.4'
N N 0.0061 0.0033 'International Tables Vol C Tables 4.2.6.8 and 6.1.1.4'
Cl Cl 0.1484 0.1585 'International Tables Vol C Tables 4.2.6.8 and 6.1.1.4'
Ni Ni 0.3393 1.1124 'International Tables Vol C Tables 4.2.6.8 and 6.1.1.4'

loop_
_geom_angle_atom_site_label_1
_geom_angle_atom_site_label_2
_geom_angle_atom_site_label_3
_geom_angle
_geom_angle_site_symmetry_1
N20 Ni1 N4 90.11(9) .
N20 Ni1 N12 90.60(9) .
N4 Ni1 N12 89.19(9) .
N20 Ni1 N9 167.07(9) .
N4 Ni1 N9 95.24(9) .
N12 Ni1 N9 77.74(9) .
N20 Ni1 N17 77.33(9) .
N4 Ni1 N17 166.16(9) .
N12 Ni1 N17 96.64(9) .
N9 Ni1 N17 98.26(9) .
N20 Ni1 N1 98.02(9) .
N4 Ni1 N1 77.23(9) .
N12 Ni1 N1 163.86(9) .
N9 Ni1 N1 94.65(9) .
N17 Ni1 N1 98.54(9) .
N5 Ni2 N21 89.45(9) .
N5 Ni2 N16 165.46(9) .
N21 Ni2 N16 96.77(9) .
N5 Ni2 N13 89.03(9) .
N21 Ni2 N13 90.66(9) .
N16 Ni2 N13 77.81(9) .
N5 Ni2 N8 77.32(9) .
N21 Ni2 N8 164.72(9) .
N16 Ni2 N8 97.88(9) .
N13 Ni2 N8 96.65(9) .
N5 Ni2 N24 97.46(9) .
N21 Ni2 N24 76.70(9) .
N16 Ni2 N24 96.75(10) .
N13 Ni2 N24 165.66(9) .
N8 Ni2 N24 97.24(9) .
Cl1B Cl1A O1 84.0(5) .
Cl1B Cl1A O2 77.1(5) .
O1 Cl1A O2 116.9(3) .
Cl1B Cl1A O4A 159.8(5) .
O1 Cl1A O4A 107.7(5) .
O2 Cl1A O4A 110.2(5) .
Cl1B Cl1A O3 51.7(4) .
O1 Cl1A O3 107.0(3) .
O2 Cl1A O3 106.3(3) .
O4A Cl1A O3 108.3(3) .
Cl1B Cl1A O4B 20.4(6) .
O1 Cl1A O4B 72.4(5) .
O2 Cl1A O4B 69.5(6) .
O4A Cl1A O4B 179.7(7) .
O3 Cl1A O4B 71.9(5) .
Cl1A Cl1B O3 95.2(5) .
Cl1A Cl1B O4B 147.3(10) .
O3 Cl1B O4B 117.1(10) .
Cl1A Cl1B O2 68.7(5) .
O3 Cl1B O2 122.8(5) .
O4B Cl1B O2 95.7(10) .
Cl1A Cl1B O1 62.6(5) .
O3 Cl1B O1 116.6(5) .
O4B Cl1B O1 96.0(7) .
O2 Cl1B O1 103.8(5) .
O5 Cl2 O6 112.6(2) .
O5 Cl2 O8 110.5(2) .
O6 Cl2 O8 109.70(19) .
O5 Cl2 O7 106.2(2) .
O6 Cl2 O7 109.3(2) .
O8 Cl2 O7 108.4(2) .
O11 Cl3 O12 111.0(3) .
O11 Cl3 O10 112.1(3) .
O12 Cl3 O10 109.6(3) .
O11 Cl3 O9 109.6(3) .
O12 Cl3 O9 109.3(2) .
O10 Cl3 O9 105.0(2) .
O14 Cl4 O15 109.9(2) .
O14 Cl4 O13 109.69(19) .
O15 Cl4 O13 108.54(16) .
O14 Cl4 O16 109.63(18) .
O15 Cl4 O16 109.08(16) .
O13 Cl4 O16 109.99(16) .
Cl1A O1 Cl1B 33.4(2) .
Cl1A O2 Cl1B 34.2(2) .
Cl1B O3 Cl1A 33.1(3) .
Cl1B O4B Cl1A 12.2(4) .
H31 O17 H32 110.7(4) .
O22 O18 H33 86.9(9) 2_645
O22 O18 H34 96.6(8) 2_645
H33 O18 H34 107.9(5) .
H35 O19 H36 107.2(4) .
H37 O20 H38 106.6(3) .
H39 O21 H40 116.7(3) .
O18 O22 H41 79.2(8) 2_655
O18 O22 H42 67.8(7) 2_655
H41 O22 H42 106.3(8) .
H43 O24 H44 104(2) .
C1 N1 C4 116.8(3) .
C1 N1 Ni1 129.5(2) .
C4 N1 Ni1 113.55(18) .
C2 N2 C3 115.9(3) .
C5 N3 H19 116.3(3) .
C5 N3 H20 119.5(3) .
H19 N3 H20 123.6(3) .
C5 N4 N5 114.8(2) .
C5 N4 Ni1 115.48(18) .
N5 N4 Ni1 120.60(16) .
C6 N5 N4 115.9(2) .
C6 N5 Ni2 117.36(18) .
N4 N5 Ni2 120.86(16) .
C6 N6 H21 115.9(3) .
C6 N6 H22 122.0(3) .
H21 N6 H22 121.8(3) .
C9 N7 C8 116.2(3) .
C10 N8 C7 116.5(2) .
C10 N8 Ni2 129.5(2) .
C7 N8 Ni2 113.92(18) .
C11 N9 C14 117.6(2) .
C11 N9 Ni1 128.5(2) .
C14 N9 Ni1 113.84(17) .
C12 N10 C13 117.0(2) .
C15 N11 H23 121.9(3) .
C15 N11 H24 123.6(3) .
H23 N11 H24 114.1(3) .
C15 N12 N13 115.9(2) .
C15 N12 Ni1 114.85(18) .
N13 N12 Ni1 120.08(16) .
C16 N13 N12 115.3(2) .
C16 N13 Ni2 114.14(18) .
N12 N13 Ni2 120.40(17) .
C16 N14 H25 123.2(3) .
C16 N14 H26 130.3(3) .
H25 N14 H26 106.3(3) .
C19 N15 C18 116.2(3) .
C20 N16 C17 117.1(3) .
C20 N16 Ni2 129.4(2) .
C17 N16 Ni2 113.57(18) .
C21 N17 C24 116.7(2) .
C21 N17 Ni1 129.2(2) .
C24 N17 Ni1 113.93(18) .
C22 N18 C23 115.9(3) .
C25 N19 H27 116.2(3) .
C25 N19 H28 114.6(3) .
H27 N19 H28 128.9(4) .
C25 N20 N21 115.5(2) .
C25 N20 Ni1 116.67(19) .
N21 N20 Ni1 120.13(16) .
C26 N21 N20 116.1(2) .
C26 N21 Ni2 116.76(19) .
N20 N21 Ni2 120.28(16) .
C26 N22 H29 118.3(3) .
C26 N22 H30 113.8(3) .
H29 N22 H30 127.4(4) .
C29 N23 C28 116.5(3) .
C30 N24 C27 117.2(3) .
C30 N24 Ni2 128.6(2) .
C27 N24 Ni2 114.19(19) .
N1 C1 C2 121.2(3) .
N1 C1 H1 119.7(3) .
C2 C1 H1 119.1(3) .
N2 C2 C1 122.6(3) .
N2 C2 H2 118.3(3) .
C1 C2 H2 119.2(3) .
N2 C3 C4 122.8(3) .
N2 C3 H3 118.2(3) .
C4 C3 H3 119.0(3) .
N1 C4 C3 120.7(3) .
N1 C4 C5 115.2(2) .
C3 C4 C5 124.1(3) .
N4 C5 N3 125.3(3) .
N4 C5 C4 113.4(2) .
N3 C5 C4 121.2(3) .
N5 C6 N6 125.4(3) .
N5 C6 C7 114.1(2) .
N6 C6 C7 120.5(2) .
N8 C7 C8 121.4(3) .
N8 C7 C6 114.8(2) .
C8 C7 C6 123.9(3) .
N7 C8 C7 122.0(3) .
N7 C8 H4 119.1(3) .
C7 C8 H4 118.8(3) .
N7 C9 C10 122.8(3) .
N7 C9 H5 118.6(3) .
C10 C9 H5 118.6(3) .
N8 C10 C9 121.0(3) .
N8 C10 H6 119.4(3) .
C9 C10 H6 119.6(3) .
N9 C11 C12 121.1(3) .
N9 C11 H7 119.7(3) .
C12 C11 H7 119.3(3) .
N10 C12 C11 121.9(3) .
N10 C12 H8 119.0(3) .
C11 C12 H8 119.1(3) .
N10 C13 C14 121.8(3) .
N10 C13 H9 119.1(3) .
C14 C13 H9 119.1(3) .
N9 C14 C13 120.6(3) .
N9 C14 C15 115.5(2) .
C13 C14 C15 123.9(3) .
N12 C15 N11 126.4(3) .
N12 C15 C14 114.2(2) .
N11 C15 C14 119.5(2) .
N13 C16 N14 126.0(3) .
N13 C16 C17 114.1(3) .
N14 C16 C17 119.9(3) .
N16 C17 C18 121.2(3) .
N16 C17 C16 115.8(3) .
C18 C17 C16 123.1(3) .
N15 C18 C17 122.0(3) .
N15 C18 H10 119.5(3) .
C17 C18 H10 118.4(3) .
N15 C19 C20 122.6(3) .
N15 C19 H11 119.2(4) .
C20 C19 H11 118.2(4) .
N16 C20 C19 120.9(3) .
N16 C20 H12 119.4(3) .
C19 C20 H12 119.8(3) .
N17 C21 C22 120.9(3) .
N17 C21 H13 119.3(3) .
C22 C21 H13 119.8(3) .
N18 C22 C21 123.0(3) .
N18 C22 H14 118.4(3) .
C21 C22 H14 118.5(3) .
N18 C23 C24 122.2(3) .
N18 C23 H15 118.0(3) .
C24 C23 H15 119.8(3) .
N17 C24 C23 121.2(3) .
N17 C24 C25 114.6(3) .
C23 C24 C25 124.1(3) .
N20 C25 N19 126.0(3) .
N20 C25 C24 114.0(2) .
N19 C25 C24 119.9(3) .
N21 C26 N22 125.5(3) .
N21 C26 C27 114.1(3) .
N22 C26 C27 120.4(3) .
N24 C27 C28 121.1(3) .
N24 C27 C26 115.1(3) .
C28 C27 C26 123.8(3) .
N23 C28 C27 121.6(3) .
N23 C28 H16 119.0(3) .
C27 C28 H16 119.4(3) .
N23 C29 C30 122.5(3) .
N23 C29 H17 118.0(4) .
C30 C29 H17 119.5(4) .
N24 C30 C29 120.9(3) .
N24 C30 H18 120.2(3) .
C29 C30 H18 118.9(3) .

loop_
_geom_bond_atom_site_label_1
_geom_bond_atom_site_label_2
_geom_bond_distance
_geom_bond_site_symmetry_2
Ni1 N20 2.058(2) .
Ni1 N4 2.075(2) .
Ni1 N12 2.091(2) .
Ni1 N9 2.092(2) .
Ni1 N17 2.096(2) .
Ni1 N1 2.100(2) .
Ni2 N5 2.055(2) .
Ni2 N21 2.085(2) .
Ni2 N16 2.090(2) .
Ni2 N13 2.093(2) .
Ni2 N8 2.106(2) .
Ni2 N24 2.112(2) .
Cl1A Cl1B 0.836(6) .
Cl1A O1 1.349(4) .
Cl1A O2 1.385(4) .
Cl1A O4A 1.409(7) .
Cl1A O3 1.523(5) .
Cl1A O4B 2.131(17) .
Cl1B O3 1.199(6) .
Cl1B O4B 1.379(16) .
Cl1B O2 1.449(7) .
Cl1B O1 1.511(6) .
Cl2 O5 1.421(3) .
Cl2 O6 1.430(3) .
Cl2 O8 1.430(3) .
Cl2 O7 1.446(3) .
Cl3 O11 1.374(4) .
Cl3 O12 1.416(3) .
Cl3 O10 1.428(3) .
Cl3 O9 1.446(3) .
Cl4 O14 1.418(3) .
Cl4 O15 1.430(3) .
Cl4 O13 1.441(3) .
Cl4 O16 1.442(2) .
O17 H31 0.960(3) .
O17 H32 0.965(4) .
O18 O22 1.081(9) 2_645
O18 H33 0.973(6) .
O18 H34 0.946(6) .
O19 H35 0.964(4) .
O19 H36 0.964(4) .
O20 H37 0.884(3) .
O20 H38 1.087(3) .
O21 H39 1.003(3) .
O21 H40 0.962(3) .
O22 O18 1.081(9) 2_655
O22 H41 0.960(10) .
O22 H42 0.978(10) .
O24 H43 0.94(2) .
O24 H44 1.03(3) .
N1 C1 1.334(4) .
N1 C4 1.356(4) .
N2 C2 1.328(5) .
N2 C3 1.338(4) .
N3 C5 1.326(4) .
N3 H19 0.784(3) .
N3 H20 0.841(3) .
N4 C5 1.305(4) .
N4 N5 1.413(3) .
N5 C6 1.296(4) .
N6 C6 1.338(3) .
N6 H21 0.816(2) .
N6 H22 0.805(2) .
N7 C9 1.321(4) .
N7 C8 1.342(4) .
N8 C10 1.333(4) .
N8 C7 1.355(4) .
N9 C11 1.331(4) .
N9 C14 1.351(4) .
N10 C12 1.327(4) .
N10 C13 1.345(4) .
N11 C15 1.327(4) .
N11 H23 0.800(2) .
N11 H24 0.966(3) .
N12 C15 1.307(4) .
N12 N13 1.423(3) .
N13 C16 1.305(4) .
N14 C16 1.325(4) .
N14 H25 1.009(3) .
N14 H26 0.684(3) .
N15 C19 1.329(5) .
N15 C18 1.337(4) .
N16 C20 1.338(4) .
N16 C17 1.342(4) .
N17 C21 1.328(4) .
N17 C24 1.351(4) .
N18 C22 1.316(4) .
N18 C23 1.342(4) .
N19 C25 1.326(4) .
N19 H27 0.762(3) .
N19 H28 0.688(3) .
N20 C25 1.295(4) .
N20 N21 1.419(3) .
N21 C26 1.296(4) .
N22 C26 1.327(4) .
N22 H29 0.846(3) .
N22 H30 0.634(3) .
N23 C29 1.327(5) .
N23 C28 1.342(4) .
N24 C30 1.330(4) .
N24 C27 1.351(4) .
C1 C2 1.390(5) .
C1 H1 0.945(3) .
C2 H2 0.942(3) .
C3 C4 1.378(4) .
C3 H3 0.952(3) .
C4 C5 1.486(4) .
C6 C7 1.491(4) .
C7 C8 1.378(4) .
C8 H4 0.946(3) .
C9 C10 1.390(5) .
C9 H5 0.952(3) .
C10 H6 0.947(3) .
C11 C12 1.397(4) .
C11 H7 0.953(3) .
C12 H8 0.954(3) .
C13 C14 1.388(4) .
C13 H9 0.952(3) .
C14 C15 1.491(4) .
C16 C17 1.490(4) .
C17 C18 1.389(4) .
C18 H10 0.950(4) .
C19 C20 1.389(5) .
C19 H11 0.950(3) .
C20 H12 0.955(3) .
C21 C22 1.399(4) .
C21 H13 0.948(3) .
C22 H14 0.949(3) .
C23 C24 1.383(4) .
C23 H15 0.943(3) .
C24 C25 1.497(4) .
C26 C27 1.492(4) .
C27 C28 1.386(4) .
C28 H16 0.947(4) .
C29 C30 1.390(5) .
C29 H17 0.943(3) .
C30 H18 0.947(3) .

loop_
_geom_torsion_atom_site_label_1
_geom_torsion_atom_site_label_2
_geom_torsion_atom_site_label_3
_geom_torsion_atom_site_label_4
_geom_torsion
O1 Cl1A Cl1B O3 -117.3(4)
O2 Cl1A Cl1B O3 123.3(5)
O4A Cl1A Cl1B O3 9(2)
O4B Cl1A Cl1B O3 -171(2)
O1 Cl1A Cl1B O4B 53.8(19)
O2 Cl1A Cl1B O4B -65.6(19)
O4A Cl1A Cl1B O4B -179(2)
O3 Cl1A Cl1B O4B 171(2)
O1 Cl1A Cl1B O2 119.4(3)
O4A Cl1A Cl1B O2 -113.9(18)
O3 Cl1A Cl1B O2 -123.3(5)
O4B Cl1A Cl1B O2 65.6(19)
O2 Cl1A Cl1B O1 -119.4(3)
O4A Cl1A Cl1B O1 126.7(18)
O3 Cl1A Cl1B O1 117.3(4)
O4B Cl1A Cl1B O1 -53.8(19)
O2 Cl1A O1 Cl1B 72.3(5)
O4A Cl1A O1 Cl1B -163.1(6)
O3 Cl1A O1 Cl1B -46.8(5)
O4B Cl1A O1 Cl1B 17.2(7)
O3 Cl1B O1 Cl1A 81.7(6)
O4B Cl1B O1 Cl1A -154.0(11)
O2 Cl1B O1 Cl1A -56.7(5)
O1 Cl1A O2 Cl1B -76.3(5)
O4A Cl1A O2 Cl1B 160.3(6)
O3 Cl1A O2 Cl1B 43.1(4)
O4B Cl1A O2 Cl1B -19.8(6)
O3 Cl1B O2 Cl1A -82.2(7)
O4B Cl1B O2 Cl1A 150.4(9)
O1 Cl1B O2 Cl1A 52.8(4)
O4B Cl1B O3 Cl1A -174.6(12)
O2 Cl1B O3 Cl1A 67.9(7)
O1 Cl1B O3 Cl1A -61.9(6)
O1 Cl1A O3 Cl1B 67.6(6)
O2 Cl1A O3 Cl1B -58.1(6)
O4A Cl1A O3 Cl1B -176.6(7)
O4B Cl1A O3 Cl1B 3.2(7)
O3 Cl1B O4B Cl1A 170(2)
O2 Cl1B O4B Cl1A -58.5(17)
O1 Cl1B O4B Cl1A 46.1(16)
O1 Cl1A O4B Cl1B -123(2)
O2 Cl1A O4B Cl1B 108.7(19)
O4A Cl1A O4B Cl1B 140(100)
O3 Cl1A O4B Cl1B -7.3(17)
N20 Ni1 N1 C1 -106.2(3)
N4 Ni1 N1 C1 165.5(3)
N12 Ni1 N1 C1 132.2(3)
N9 Ni1 N1 C1 71.2(3)
N17 Ni1 N1 C1 -27.9(3)
N20 Ni1 N1 C4 78.19(19)
N4 Ni1 N1 C4 -10.10(18)
N12 Ni1 N1 C4 -43.5(4)
N9 Ni1 N1 C4 -104.43(19)
N17 Ni1 N1 C4 156.48(19)
N20 Ni1 N4 C5 -78.2(2)
N12 Ni1 N4 C5 -168.83(19)
N9 Ni1 N4 C5 113.56(19)
N17 Ni1 N4 C5 -53.6(5)
N1 Ni1 N4 C5 19.96(19)
N20 Ni1 N4 N5 67.10(19)
N12 Ni1 N4 N5 -23.50(18)
N9 Ni1 N4 N5 -101.11(18)
N17 Ni1 N4 N5 91.7(4)
N1 Ni1 N4 N5 165.30(19)
C5 N4 N5 C6 -103.4(3)
Ni1 N4 N5 C6 111.0(2)
C5 N4 N5 Ni2 104.3(2)
Ni1 N4 N5 Ni2 -41.2(2)
N21 Ni2 N5 C6 -173.6(2)
N16 Ni2 N5 C6 -58.0(5)
N13 Ni2 N5 C6 -83.0(2)
N8 Ni2 N5 C6 14.1(2)
N24 Ni2 N5 C6 109.9(2)
N21 Ni2 N5 N4 -21.76(19)
N16 Ni2 N5 N4 93.9(4)
N13 Ni2 N5 N4 68.90(19)
N8 Ni2 N5 N4 165.9(2)
N24 Ni2 N5 N4 -98.27(19)
N5 Ni2 N8 C10 174.3(3)
N21 Ni2 N8 C10 143.7(3)
N16 Ni2 N8 C10 -19.6(3)
N13 Ni2 N8 C10 -98.2(3)
N24 Ni2 N8 C10 78.2(3)
N5 Ni2 N8 C7 -6.81(19)
N21 Ni2 N8 C7 -37.4(4)
N16 Ni2 N8 C7 159.24(19)
N13 Ni2 N8 C7 80.7(2)
N24 Ni2 N8 C7 -102.9(2)
N20 Ni1 N9 C11 145.8(4)
N4 Ni1 N9 C11 -100.2(2)
N12 Ni1 N9 C11 171.8(3)
N17 Ni1 N9 C11 76.7(3)
N1 Ni1 N9 C11 -22.6(3)
N20 Ni1 N9 C14 -34.8(5)
N4 Ni1 N9 C14 79.24(19)
N12 Ni1 N9 C14 -8.79(19)
N17 Ni1 N9 C14 -103.84(19)
N1 Ni1 N9 C14 156.81(19)
N20 Ni1 N12 C15 -168.2(2)
N4 Ni1 N12 C15 -78.1(2)
N9 Ni1 N12 C15 17.4(2)
N17 Ni1 N12 C15 114.5(2)
N1 Ni1 N12 C15 -45.7(4)
N20 Ni1 N12 N13 -22.67(19)
N4 Ni1 N12 N13 67.43(19)
N9 Ni1 N12 N13 163.0(2)
N17 Ni1 N12 N13 -99.98(19)
N1 Ni1 N12 N13 99.9(3)
C15 N12 N13 C16 -111.2(3)
Ni1 N12 N13 C16 103.6(2)
C15 N12 N13 Ni2 105.4(2)
Ni1 N12 N13 Ni2 -39.8(2)
N5 Ni2 N13 C16 -167.4(2)
N21 Ni2 N13 C16 -78.0(2)
N16 Ni2 N13 C16 18.8(2)
N8 Ni2 N13 C16 115.5(2)
N24 Ni2 N13 C16 -50.1(5)
N5 Ni2 N13 N12 -23.63(19)
N21 Ni2 N13 N12 65.81(19)
N16 Ni2 N13 N12 162.6(2)
N8 Ni2 N13 N12 -100.75(19)
N24 Ni2 N13 N12 93.7(4)
N5 Ni2 N16 C20 143.7(3)
N21 Ni2 N16 C20 -101.5(3)
N13 Ni2 N16 C20 169.3(3)
N8 Ni2 N16 C20 74.2(3)
N24 Ni2 N16 C20 -24.1(3)
N5 Ni2 N16 C17 -35.1(5)
N21 Ni2 N16 C17 79.6(2)
N13 Ni2 N16 C17 -9.6(2)
N8 Ni2 N16 C17 -104.7(2)
N24 Ni2 N16 C17 157.0(2)
N20 Ni1 N17 C21 173.5(3)
N4 Ni1 N17 C21 148.2(3)
N12 Ni1 N17 C21 -97.4(2)
N9 Ni1 N17 C21 -18.8(3)
N1 Ni1 N17 C21 77.2(3)
N20 Ni1 N17 C24 -11.2(2)
N4 Ni1 N17 C24 -36.5(5)
N12 Ni1 N17 C24 77.9(2)
N9 Ni1 N17 C24 156.5(2)
N1 Ni1 N17 C24 -107.5(2)
N4 Ni1 N20 C25 -168.6(2)
N12 Ni1 N20 C25 -79.4(2)
N9 Ni1 N20 C25 -54.0(5)
N17 Ni1 N20 C25 17.3(2)
N1 Ni1 N20 C25 114.3(2)
N4 Ni1 N20 N21 -20.5(2)
N12 Ni1 N20 N21 68.7(2)
N9 Ni1 N20 N21 94.1(4)
N17 Ni1 N20 N21 165.3(2)
N1 Ni1 N20 N21 -97.6(2)
C25 N20 N21 C26 -104.4(3)
Ni1 N20 N21 C26 107.2(2)
C25 N20 N21 Ni2 105.6(2)
Ni1 N20 N21 Ni2 -42.8(3)
N5 Ni2 N21 C26 -81.5(2)
N16 Ni2 N21 C26 111.7(2)
N13 Ni2 N21 C26 -170.5(2)
N8 Ni2 N21 C26 -51.7(4)
N24 Ni2 N21 C26 16.4(2)
N5 Ni2 N21 N20 68.4(2)
N16 Ni2 N21 N20 -98.5(2)
N13 Ni2 N21 N20 -20.7(2)
N8 Ni2 N21 N20 98.1(4)
N24 Ni2 N21 N20 166.2(2)
N5 Ni2 N24 C30 -99.7(3)
N21 Ni2 N24 C30 172.7(3)
N16 Ni2 N24 C30 77.3(3)
N13 Ni2 N24 C30 144.0(4)
N8 Ni2 N24 C30 -21.6(3)
N5 Ni2 N24 C27 78.2(2)
N21 Ni2 N24 C27 -9.5(2)
N16 Ni2 N24 C27 -104.9(2)
N13 Ni2 N24 C27 -38.2(5)
N8 Ni2 N24 C27 156.2(2)
C4 N1 C1 C2 0.3(4)
Ni1 N1 C1 C2 -175.2(2)
C3 N2 C2 C1 2.3(5)
N1 C1 C2 N2 -2.6(5)
C2 N2 C3 C4 0.0(5)
C1 N1 C4 C3 1.9(4)
Ni1 N1 C4 C3 178.2(2)
C1 N1 C4 C5 -175.7(2)
Ni1 N1 C4 C5 0.5(3)
N2 C3 C4 N1 -2.2(5)
N2 C3 C4 C5 175.2(3)
N5 N4 C5 N3 9.1(4)
Ni1 N4 C5 N3 156.5(2)
N5 N4 C5 C4 -172.6(2)
Ni1 N4 C5 C4 -25.3(3)
N1 C4 C5 N4 16.2(3)
C3 C4 C5 N4 -161.4(3)
N1 C4 C5 N3 -165.5(3)
C3 C4 C5 N3 17.0(4)
N4 N5 C6 N6 8.1(4)
Ni2 N5 C6 N6 161.3(2)
N4 N5 C6 C7 -171.3(2)
Ni2 N5 C6 C7 -18.1(3)
C10 N8 C7 C8 -0.5(4)
Ni2 N8 C7 C8 -179.5(2)
C10 N8 C7 C6 179.0(2)
Ni2 N8 C7 C6 0.0(3)
N5 C6 C7 N8 11.6(4)
N6 C6 C7 N8 -167.8(3)
N5 C6 C7 C8 -168.9(3)
N6 C6 C7 C8 11.7(4)
C9 N7 C8 C7 -1.9(5)
N8 C7 C8 N7 1.8(5)
C6 C7 C8 N7 -177.6(3)
C8 N7 C9 C10 0.8(5)
C7 N8 C10 C9 -0.6(4)
Ni2 N8 C10 C9 178.3(2)
N7 C9 C10 N8 0.4(5)
C14 N9 C11 C12 -0.9(4)
Ni1 N9 C11 C12 178.6(2)
C13 N10 C12 C11 0.5(5)
N9 C11 C12 N10 0.5(5)
C12 N10 C13 C14 -1.2(5)
C11 N9 C14 C13 0.2(4)
Ni1 N9 C14 C13 -179.3(2)
C11 N9 C14 C15 179.8(2)
Ni1 N9 C14 C15 0.3(3)
N10 C13 C14 N9 0.9(5)
N10 C13 C14 C15 -178.7(3)
N13 N12 C15 N11 9.2(4)
Ni1 N12 C15 N11 156.2(3)
N13 N12 C15 C14 -169.2(2)
Ni1 N12 C15 C14 -22.2(3)
N9 C14 C15 N12 14.6(4)
C13 C14 C15 N12 -165.8(3)
N9 C14 C15 N11 -163.9(3)
C13 C14 C15 N11 15.7(4)
N12 N13 C16 N14 9.7(4)
Ni2 N13 C16 N14 155.4(3)
N12 N13 C16 C17 -169.6(2)
Ni2 N13 C16 C17 -23.9(3)
C20 N16 C17 C18 0.8(4)
Ni2 N16 C17 C18 179.8(3)
C20 N16 C17 C16 -178.6(3)
Ni2 N16 C17 C16 0.4(3)
N13 C16 C17 N16 15.8(4)
N14 C16 C17 N16 -163.5(3)
N13 C16 C17 C18 -163.6(3)
N14 C16 C17 C18 17.1(5)
C19 N15 C18 C17 -0.5(5)
N16 C17 C18 N15 -0.3(5)
C16 C17 C18 N15 179.1(3)
C18 N15 C19 C20 0.9(6)
C17 N16 C20 C19 -0.5(5)
Ni2 N16 C20 C19 -179.3(2)
N15 C19 C20 N16 -0.4(6)
C24 N17 C21 C22 -1.7(4)
Ni1 N17 C21 C22 173.5(2)
C23 N18 C22 C21 2.2(5)
N17 C21 C22 N18 -0.7(5)
C22 N18 C23 C24 -1.2(5)
C21 N17 C24 C23 2.6(4)
Ni1 N17 C24 C23 -173.3(3)
C21 N17 C24 C25 -179.2(3)
Ni1 N17 C24 C25 4.9(3)
N18 C23 C24 N17 -1.2(5)
N18 C23 C24 C25 -179.2(3)
N21 N20 C25 N19 8.6(5)
Ni1 N20 C25 N19 158.1(3)
N21 N20 C25 C24 -169.1(2)
Ni1 N20 C25 C24 -19.6(3)
N17 C24 C25 N20 9.4(4)
C23 C24 C25 N20 -172.5(3)
N17 C24 C25 N19 -168.5(3)
C23 C24 C25 N19 9.7(5)
N20 N21 C26 N22 8.0(4)
Ni2 N21 C26 N22 159.1(3)
N20 N21 C26 C27 -170.7(2)
Ni2 N21 C26 C27 -19.6(3)
C30 N24 C27 C28 1.4(5)
Ni2 N24 C27 C28 -176.6(3)
C30 N24 C27 C26 -179.2(3)
Ni2 N24 C27 C26 2.8(3)
N21 C26 C27 N24 10.9(4)
N22 C26 C27 N24 -167.9(3)
N21 C26 C27 C28 -169.7(3)
N22 C26 C27 C28 11.5(5)
C29 N23 C28 C27 -1.0(6)
N24 C27 C28 N23 -0.3(6)
C26 C27 C28 N23 -179.7(3)
C28 N23 C29 C30 1.3(6)
C27 N24 C30 C29 -1.2(5)
Ni2 N24 C30 C29 176.6(3)
N23 C29 C30 N24 -0.2(6)
